data_4073591
loop_
_publ_author_name
'Bleeke, John R.'
'Thananatthanachon, Todsapon'
'Rath, Nigam P.'

_publ_section_title
;
 Synthesis, Structure, and Spectroscopy of Silaallyl&#x2212; and
 Silapentadienyl&#x2212;Iridium&#x2212;Phosphine Complexes1
;
_journal_issue 16
_journal_name_full Organometallics
_journal_page_first 3904
_journal_paper_doi 10.1021/om700487n
_journal_volume 26
_journal_year 2007
_chemical_absolute_configuration ad
_chemical_formula_sum 'C15 H38 Ir P3 Si'
_chemical_formula_weight 531.65
_chemical_name_systematic
; 
 ? 
;
_space_group_IT_number 9
_symmetry_cell_setting monoclinic
_symmetry_space_group_name_Hall 'C -2yc'
_symmetry_space_group_name_H-M 'C 1 c 1'
_atom_sites_solution_hydrogens geom
_atom_sites_solution_primary direct
_atom_sites_solution_secondary difmap
_audit_creation_method SHELXL-97
_cell_angle_alpha 90.00
_cell_angle_beta 96.138(2)
_cell_angle_gamma 90.00
_cell_formula_units_Z 4
_cell_length_a 12.6510(6)
_cell_length_b 13.0711(6)
_cell_length_c 13.2542(6)
_cell_measurement_reflns_used 9978
_cell_measurement_temperature 100(2)
_cell_measurement_theta_max 36.30
_cell_measurement_theta_min 2.63
_cell_volume 2179.18(17)
_computing_cell_refinement 'Bruker-Apex II'
_computing_data_collection 'Bruker-Apex II'
_computing_data_reduction Bruker-SAINT
_computing_molecular_graphics 'Bruker-SHELXTL (Sheldrick, 2006)'
_computing_publication_material 'Bruker-SHELXTL (Sheldrick, 2006)'
_computing_structure_refinement 'Bruker-SHELXTL (Sheldrick, 2006)'
_computing_structure_solution 'Bruker-SHELXTL (Sheldrick, 2006)'
_diffrn_ambient_temperature 100(2)
_diffrn_measured_fraction_theta_full 1.000
_diffrn_measured_fraction_theta_max 1.000
_diffrn_measurement_device_type 'CCD area detector'
_diffrn_measurement_method 'phi and omega scans'
_diffrn_radiation_monochromator graphite
_diffrn_radiation_source 'fine-focus sealed tube'
_diffrn_radiation_type MoK\a
_diffrn_radiation_wavelength 0.71073
_diffrn_reflns_av_R_equivalents 0.0326
_diffrn_reflns_av_sigmaI/netI 0.0298
_diffrn_reflns_limit_h_max 19
_diffrn_reflns_limit_h_min -20
_diffrn_reflns_limit_k_max 15
_diffrn_reflns_limit_k_min -21
_diffrn_reflns_limit_l_max 18
_diffrn_reflns_limit_l_min -21
_diffrn_reflns_number 40329
_diffrn_reflns_theta_full 35.00
_diffrn_reflns_theta_max 35.00
_diffrn_reflns_theta_min 2.25
_exptl_absorpt_coefficient_mu 6.394
_exptl_absorpt_correction_T_max 0.4472
_exptl_absorpt_correction_T_min 0.3210
_exptl_absorpt_correction_type numerical
_exptl_absorpt_process_details 'sadabs v2007/2'
_exptl_crystal_colour colourless
_exptl_crystal_density_diffrn 1.620
_exptl_crystal_density_meas ?
_exptl_crystal_density_method 'not measured'
_exptl_crystal_description irregular
_exptl_crystal_F_000 1056
_exptl_crystal_size_max 0.23
_exptl_crystal_size_mid 0.20
_exptl_crystal_size_min 0.15
_refine_diff_density_max 1.094
_refine_diff_density_min -0.516
_refine_diff_density_rms 0.091
_refine_ls_abs_structure_details 'Flack H D (1983), Acta Cryst. A39, 876-881'
_refine_ls_abs_structure_Flack 0.015(3)
_refine_ls_extinction_method none
_refine_ls_goodness_of_fit_ref 1.028
_refine_ls_hydrogen_treatment refall
_refine_ls_matrix_type full
_refine_ls_number_parameters 333
_refine_ls_number_reflns 8530
_refine_ls_number_restraints 2
_refine_ls_restrained_S_all 1.028
_refine_ls_R_factor_all 0.0184
_refine_ls_R_factor_gt 0.0173
_refine_ls_shift/su_max 0.001
_refine_ls_shift/su_mean 0.000
_refine_ls_structure_factor_coef Fsqd
_refine_ls_weighting_details 'calc w=1/[\s^2^(Fo^2^)+(0.0115P)^2^+0.0000P] where P=(Fo^2^+2Fc^2^)/3'
_refine_ls_weighting_scheme calc
_refine_ls_wR_factor_gt 0.0325
_refine_ls_wR_factor_ref 0.0328
_reflns_number_gt 8320
_reflns_number_total 8530
_reflns_threshold_expression >2sigma(I)
_cod_data_source_file om700487n_6.cif
_cod_data_source_block j7107
_cod_depositor_comments
;
The following automatic conversions were performed:

'_symmetry_cell_setting' value 'Monoclinic' changed to 'monoclinic'
according to /home/saulius/struct/CIF-dictionaries/cif_core.dic
dictionary named 'cif_core.dic' version 2.4.1 from 2010-06-29.

Automatic conversion script
Id: cif_fix_values 1715 2011-07-08 13:25:40Z adriana 

The following automatic conversions were performed:

'_exptl_crystal_density_meas' value 'no' was changed to '?' - the
value is perceived as not measured.

Automatic conversion script
Id: cif_fix_values 3008 2015-01-20 13:52:24Z robertas 
;
_cod_original_sg_symbol_H-M Cc
_cod_database_code 4073591

loop_
_symmetry_equiv_pos_as_xyz
'x, y, z'
'x, -y, z+1/2'
'x+1/2, y+1/2, z'
'x+1/2, -y+1/2, z+1/2'

loop_
_atom_site_label
_atom_site_type_symbol
_atom_site_fract_x
_atom_site_fract_y
_atom_site_fract_z
_atom_site_U_iso_or_equiv
_atom_site_adp_type
_atom_site_occupancy
_atom_site_symmetry_multiplicity
_atom_site_calc_flag
Ir1 Ir 1.000001(6) 0.238774(4) 0.999894(5) 0.01186(2) Uani 1 1 d
P1 P 0.81999(5) 0.23492(4) 1.03138(5) 0.01593(11) Uani 1 1 d
P2 P 0.99102(4) 0.08352(4) 0.92054(4) 0.01679(9) Uani 1 1 d
P3 P 0.98734(5) 0.35777(5) 0.87253(5) 0.01678(11) Uani 1 1 d
Si1 Si 1.19021(6) 0.23593(5) 1.00474(6) 0.01615(13) Uani 1 1 d
C1 C 1.03333(19) 0.22348(17) 1.16132(16) 0.0195(4) Uani 1 1 d
H1A H 0.975(2) 0.205(2) 1.1982(19) 0.019(6) Uiso 1 1 d
H1B H 1.102(2) 0.187(2) 1.1897(19) 0.025(7) Uiso 1 1 d
C2 C 1.0425(2) 0.33135(19) 1.13370(17) 0.0204(5) Uani 1 1 d
H2 H 0.977(2) 0.380(2) 1.157(2) 0.040(8) Uiso 1 1 d
C3 C 1.1504(2) 0.37676(19) 1.14689(17) 0.0221(4) Uani 1 1 d
H3 H 1.158(3) 0.440(3) 1.198(2) 0.047(10) Uiso 1 1 d
C4 C 1.23021(18) 0.33856(17) 1.09954(17) 0.0221(4) Uani 1 1 d
H4 H 1.305(2) 0.361(2) 1.113(2) 0.033(8) Uiso 1 1 d
C5 C 1.2610(2) 0.11553(18) 1.0550(2) 0.0260(5) Uani 1 1 d
H5A H 1.338(3) 0.131(3) 1.074(2) 0.047(9) Uiso 1 1 d
H5B H 1.253(2) 0.062(2) 1.003(2) 0.024(7) Uiso 1 1 d
H5C H 1.231(2) 0.088(2) 1.116(2) 0.035(8) Uiso 1 1 d
C6 C 1.2664(2) 0.2647(2) 0.8923(2) 0.0269(5) Uani 1 1 d
H6A H 1.341(3) 0.269(2) 0.920(3) 0.029(8) Uiso 1 1 d
H6B H 1.255(3) 0.328(3) 0.860(3) 0.040(10) Uiso 1 1 d
H6C H 1.265(3) 0.211(3) 0.844(3) 0.039(9) Uiso 1 1 d
C11 C 0.7807(2) 0.33165(18) 1.11895(19) 0.0247(5) Uani 1 1 d
H11A H 0.703(3) 0.327(3) 1.125(3) 0.048(10) Uiso 1 1 d
H11B H 0.794(2) 0.396(2) 1.094(2) 0.026(7) Uiso 1 1 d
H11C H 0.823(2) 0.324(2) 1.185(2) 0.036(8) Uiso 1 1 d
C12 C 0.7078(2) 0.24454(19) 0.9319(2) 0.0261(5) Uani 1 1 d
H12A H 0.642(3) 0.225(2) 0.955(3) 0.043(10) Uiso 1 1 d
H12B H 0.717(3) 0.203(3) 0.868(3) 0.043(9) Uiso 1 1 d
H12C H 0.700(2) 0.312(3) 0.911(2) 0.035(8) Uiso 1 1 d
C13 C 0.7808(2) 0.11941(18) 1.09628(19) 0.0240(4) Uani 1 1 d
H13A H 0.710(2) 0.125(2) 1.114(2) 0.027(7) Uiso 1 1 d
H13B H 0.832(2) 0.111(2) 1.159(2) 0.026(7) Uiso 1 1 d
H13C H 0.784(2) 0.061(2) 1.0552(19) 0.022(7) Uiso 1 1 d
C21 C 1.0130(3) -0.02748(16) 1.0036(3) 0.0264(6) Uani 1 1 d
H21A H 1.011(3) -0.093(2) 0.969(3) 0.054(10) Uiso 1 1 d
H21B H 0.961(2) -0.024(2) 1.053(2) 0.039(8) Uiso 1 1 d
H21C H 1.083(3) -0.022(3) 1.043(3) 0.058(10) Uiso 1 1 d
C22 C 1.0805(2) 0.05357(19) 0.82487(19) 0.0257(5) Uani 1 1 d
H22A H 1.068(2) -0.014(2) 0.800(2) 0.037(8) Uiso 1 1 d
H22B H 1.154(2) 0.061(2) 0.849(2) 0.025(7) Uiso 1 1 d
H22C H 1.0639(19) 0.098(2) 0.768(2) 0.020(6) Uiso 1 1 d
C23 C 0.86806(19) 0.04429(19) 0.84652(19) 0.0242(4) Uani 1 1 d
H23A H 0.875(2) -0.022(2) 0.818(2) 0.033(8) Uiso 1 1 d
H23B H 0.852(2) 0.089(2) 0.797(2) 0.033(8) Uiso 1 1 d
H23C H 0.809(3) 0.041(3) 0.888(2) 0.041(9) Uiso 1 1 d
C31 C 1.0230(2) 0.3255(2) 0.74649(17) 0.0259(5) Uani 1 1 d
H31A H 1.022(2) 0.385(2) 0.7015(19) 0.027(7) Uiso 1 1 d
H31B H 0.973(3) 0.269(2) 0.716(3) 0.038(10) Uiso 1 1 d
H31C H 1.093(2) 0.293(2) 0.751(2) 0.031(7) Uiso 1 1 d
C32 C 0.8597(2) 0.4194(2) 0.8328(2) 0.0266(5) Uani 1 1 d
H32A H 0.871(3) 0.471(3) 0.788(3) 0.054(11) Uiso 1 1 d
H32B H 0.832(3) 0.450(2) 0.890(2) 0.036(8) Uiso 1 1 d
H32C H 0.809(2) 0.374(2) 0.795(2) 0.037(8) Uiso 1 1 d
C33 C 1.0654(2) 0.47352(18) 0.9024(2) 0.0278(5) Uani 1 1 d
H33A H 1.056(2) 0.519(3) 0.843(2) 0.042(9) Uiso 1 1 d
H33B H 1.143(2) 0.458(2) 0.922(2) 0.036(8) Uiso 1 1 d
H33C H 1.041(2) 0.507(2) 0.960(2) 0.032(8) Uiso 1 1 d

loop_
_atom_site_aniso_label
_atom_site_aniso_U_11
_atom_site_aniso_U_22
_atom_site_aniso_U_33
_atom_site_aniso_U_23
_atom_site_aniso_U_13
_atom_site_aniso_U_12
Ir1 0.01301(3) 0.01261(2) 0.00994(2) 0.00023(7) 0.00119(2) -0.00023(8)
P1 0.0159(3) 0.0162(2) 0.0163(3) 0.0029(2) 0.0049(2) 0.00086(19)
P2 0.0157(2) 0.0163(2) 0.0179(2) -0.00338(17) -0.00029(18) -0.00017(17)
P3 0.0178(3) 0.0187(3) 0.0141(2) 0.0036(2) 0.0029(2) 0.0005(2)
Si1 0.0147(3) 0.0184(3) 0.0150(3) -0.0029(2) -0.0002(3) -0.0008(2)
C1 0.0237(11) 0.0227(9) 0.0114(8) 0.0013(7) -0.0014(7) -0.0008(8)
C2 0.0235(12) 0.0231(11) 0.0142(9) -0.0037(8) 0.0005(8) 0.0002(9)
C3 0.0268(12) 0.0203(10) 0.0187(10) -0.0036(8) -0.0005(8) -0.0037(9)
C4 0.0216(11) 0.0234(10) 0.0208(10) -0.0054(7) -0.0003(8) -0.0049(8)
C5 0.0224(11) 0.0239(10) 0.0298(12) -0.0028(9) -0.0054(9) 0.0049(8)
C6 0.0187(11) 0.0388(13) 0.0240(11) -0.0051(9) 0.0062(9) -0.0042(9)
C11 0.0264(12) 0.0228(11) 0.0272(11) 0.0011(8) 0.0135(10) 0.0045(9)
C12 0.0187(11) 0.0315(12) 0.0273(12) 0.0055(9) -0.0001(9) 0.0014(8)
C13 0.0244(11) 0.0218(10) 0.0272(11) 0.0060(8) 0.0090(9) -0.0029(8)
C21 0.0264(17) 0.0194(8) 0.0324(12) 0.0017(11) -0.0008(12) 0.0005(9)
C22 0.0244(12) 0.0271(11) 0.0259(11) -0.0113(9) 0.0034(9) -0.0006(9)
C23 0.0213(11) 0.0260(11) 0.0244(11) -0.0062(8) -0.0018(9) -0.0048(8)
C31 0.0243(11) 0.0370(12) 0.0169(10) 0.0043(8) 0.0051(8) 0.0025(9)
C32 0.0262(12) 0.0280(13) 0.0261(12) 0.0105(10) 0.0042(10) 0.0081(10)
C33 0.0310(13) 0.0234(10) 0.0288(12) 0.0055(9) 0.0027(10) -0.0075(9)

loop_
_atom_type_symbol
_atom_type_description
_atom_type_scat_dispersion_real
_atom_type_scat_dispersion_imag
_atom_type_scat_source
C C 0.0033 0.0016 'International Tables Vol C Tables 4.2.6.8 and 6.1.1.4'
H H 0.0000 0.0000 'International Tables Vol C Tables 4.2.6.8 and 6.1.1.4'
Si Si 0.0817 0.0704 'International Tables Vol C Tables 4.2.6.8 and 6.1.1.4'
P P 0.1023 0.0942 'International Tables Vol C Tables 4.2.6.8 and 6.1.1.4'
Ir Ir -1.4442 7.9887 'International Tables Vol C Tables 4.2.6.8 and 6.1.1.4'

loop_
_geom_angle_atom_site_label_1
_geom_angle_atom_site_label_2
_geom_angle_atom_site_label_3
_geom_angle
C1 Ir1 C2 39.70(8)
C1 Ir1 P2 111.81(6)
C2 Ir1 P2 150.38(7)
C1 Ir1 P3 142.17(6)
C2 Ir1 P3 102.47(7)
P2 Ir1 P3 105.56(2)
C1 Ir1 P1 84.96(7)
C2 Ir1 P1 91.54(7)
P2 Ir1 P1 93.50(2)
P3 Ir1 P1 98.76(2)
C1 Ir1 Si1 83.24(7)
C2 Ir1 Si1 80.01(7)
P2 Ir1 Si1 89.94(2)
P3 Ir1 Si1 91.21(2)
P1 Ir1 Si1 168.154(18)
C11 P1 C13 99.62(12)
C11 P1 C12 99.67(13)
C13 P1 C12 99.59(12)
C11 P1 Ir1 115.60(9)
C13 P1 Ir1 114.54(9)
C12 P1 Ir1 123.93(9)
C23 P2 C21 99.64(12)
C23 P2 C22 97.03(11)
C21 P2 C22 100.50(14)
C23 P2 Ir1 119.73(8)
C21 P2 Ir1 115.60(11)
C22 P2 Ir1 120.36(8)
C31 P3 C33 102.08(12)
C31 P3 C32 97.76(12)
C33 P3 C32 97.92(14)
C31 P3 Ir1 120.88(9)
C33 P3 Ir1 114.16(8)
C32 P3 Ir1 120.07(9)
C4 Si1 C5 106.01(11)
C4 Si1 C6 105.17(11)
C5 Si1 C6 100.39(12)
C4 Si1 Ir1 101.84(8)
C5 Si1 Ir1 117.17(9)
C6 Si1 Ir1 124.60(10)
C2 C1 Ir1 70.94(12)
C2 C1 H1A 117.2(16)
Ir1 C1 H1A 116.7(15)
C2 C1 H1B 116.6(16)
Ir1 C1 H1B 118.5(14)
H1A C1 H1B 112(2)
C1 C2 C3 116.9(2)
C1 C2 Ir1 69.36(12)
C3 C2 Ir1 117.71(16)
C1 C2 H2 113.8(16)
C3 C2 H2 116.1(16)
Ir1 C2 H2 114.7(16)
C4 C3 C2 121.7(2)
C4 C3 H3 124.4(18)
C2 C3 H3 113.9(18)
C3 C4 Si1 114.74(17)
C3 C4 H4 124.2(18)
Si1 C4 H4 121.0(18)
Si1 C5 H5A 109.4(19)
Si1 C5 H5B 109.8(16)
H5A C5 H5B 110(2)
Si1 C5 H5C 112.1(17)
H5A C5 H5C 109(2)
H5B C5 H5C 107(2)
Si1 C6 H6A 106(2)
Si1 C6 H6B 118(2)
H6A C6 H6B 103(3)
Si1 C6 H6C 114(2)
H6A C6 H6C 103(3)
H6B C6 H6C 111(3)
P1 C11 H11A 110(2)
P1 C11 H11B 109.1(18)
H11A C11 H11B 108(3)
P1 C11 H11C 110.1(17)
H11A C11 H11C 112(2)
H11B C11 H11C 108(3)
P1 C12 H12A 112(2)
P1 C12 H12B 114.3(19)
H12A C12 H12B 108(3)
P1 C12 H12C 109(2)
H12A C12 H12C 107(3)
H12B C12 H12C 106(3)
P1 C13 H13A 111.0(17)
P1 C13 H13B 107.0(16)
H13A C13 H13B 110(2)
P1 C13 H13C 111.5(16)
H13A C13 H13C 108(2)
H13B C13 H13C 109(2)
P2 C21 H21A 115(2)
P2 C21 H21B 107.7(17)
H21A C21 H21B 112(3)
P2 C21 H21C 110(2)
H21A C21 H21C 107(3)
H21B C21 H21C 106(3)
P2 C22 H22A 110.4(17)
P2 C22 H22B 113.4(16)
H22A C22 H22B 109(2)
P2 C22 H22C 108.3(15)
H22A C22 H22C 106(2)
H22B C22 H22C 109(2)
P2 C23 H23A 110.8(17)
P2 C23 H23B 109(2)
H23A C23 H23B 109(3)
P2 C23 H23C 111.7(19)
H23A C23 H23C 107(2)
H23B C23 H23C 109(3)
P3 C31 H31A 112.6(15)
P3 C31 H31B 109(2)
H31A C31 H31B 111(2)
P3 C31 H31C 110.9(17)
H31A C31 H31C 110(2)
H31B C31 H31C 103(3)
P3 C32 H32A 109(2)
P3 C32 H32B 110.2(19)
H32A C32 H32B 106(3)
P3 C32 H32C 112.9(19)
H32A C32 H32C 105(3)
H32B C32 H32C 113(3)
P3 C33 H33A 107.9(18)
P3 C33 H33B 112.0(17)
H33A C33 H33B 111(2)
P3 C33 H33C 109.9(17)
H33A C33 H33C 110(2)
H33B C33 H33C 106(2)

loop_
_geom_bond_atom_site_label_1
_geom_bond_atom_site_label_2
_geom_bond_distance
Ir1 C1 2.145(2)
Ir1 C2 2.167(2)
Ir1 P2 2.2830(5)
Ir1 P3 2.2884(6)
Ir1 P1 2.3593(7)
Ir1 Si1 2.4006(8)
P1 C11 1.821(2)
P1 C13 1.832(2)
P1 C12 1.835(3)
P2 C23 1.822(2)
P2 C21 1.824(3)
P2 C22 1.830(2)
P3 C31 1.826(2)
P3 C33 1.827(2)
P3 C32 1.830(3)
Si1 C4 1.870(2)
Si1 C5 1.896(2)
Si1 C6 1.897(3)
C1 C2 1.464(3)
C1 H1A 0.96(3)
C1 H1B 1.03(3)
C2 C3 1.482(3)
C2 H2 1.11(3)
C3 C4 1.341(3)
C3 H3 1.06(4)
C4 H4 0.99(3)
C5 H5A 1.00(3)
C5 H5B 0.98(3)
C5 H5C 1.00(3)
C6 H6A 0.98(4)
C6 H6B 0.94(4)
C6 H6C 0.95(4)
C11 H11A 1.00(4)
C11 H11B 0.92(3)
C11 H11C 0.98(3)
C12 H12A 0.96(4)
C12 H12B 1.02(3)
C12 H12C 0.92(3)
C13 H13A 0.95(3)
C13 H13B 1.00(3)
C13 H13C 0.94(3)
C21 H21A 0.97(3)
C21 H21B 0.97(3)
C21 H21C 0.98(3)
C22 H22A 0.95(3)
C22 H22B 0.95(3)
C22 H22C 0.95(3)
C23 H23A 0.95(3)
C23 H23B 0.88(3)
C23 H23C 0.98(3)
C31 H31A 0.98(3)
C31 H31B 1.02(3)
C31 H31C 0.98(3)
C32 H32A 0.92(4)
C32 H32B 0.95(3)
C32 H32C 0.97(3)
C33 H33A 0.98(3)
C33 H33B 1.01(3)
C33 H33C 0.96(3)

loop_
_geom_torsion_atom_site_label_1
_geom_torsion_atom_site_label_2
_geom_torsion_atom_site_label_3
_geom_torsion_atom_site_label_4
_geom_torsion
C1 Ir1 P1 C11 56.55(11)
C2 Ir1 P1 C11 17.36(12)
P2 Ir1 P1 C11 168.16(9)
P3 Ir1 P1 C11 -85.51(10)
Si1 Ir1 P1 C11 61.51(13)
C1 Ir1 P1 C13 -58.44(11)
C2 Ir1 P1 C13 -97.63(12)
P2 Ir1 P1 C13 53.17(10)
P3 Ir1 P1 C13 159.51(10)
Si1 Ir1 P1 C13 -53.48(13)
C1 Ir1 P1 C12 179.70(12)
C2 Ir1 P1 C12 140.50(12)
P2 Ir1 P1 C12 -68.70(10)
P3 Ir1 P1 C12 37.64(10)
Si1 Ir1 P1 C12 -175.35(12)
C1 Ir1 P2 C23 119.10(12)
C2 Ir1 P2 C23 132.46(17)
P3 Ir1 P2 C23 -66.96(10)
P1 Ir1 P2 C23 33.14(10)
Si1 Ir1 P2 C23 -158.21(10)
C1 Ir1 P2 C21 -0.06(14)
C2 Ir1 P2 C21 13.29(18)
P3 Ir1 P2 C21 173.87(12)
P1 Ir1 P2 C21 -86.03(12)
Si1 Ir1 P2 C21 82.63(12)
C1 Ir1 P2 C22 -121.05(12)
C2 Ir1 P2 C22 -107.69(17)
P3 Ir1 P2 C22 52.88(10)
P1 Ir1 P2 C22 152.99(10)
Si1 Ir1 P2 C22 -38.36(10)
C1 Ir1 P3 C31 147.54(15)
C2 Ir1 P3 C31 147.06(13)
P2 Ir1 P3 C31 -23.25(11)
P1 Ir1 P3 C31 -119.40(10)
Si1 Ir1 P3 C31 67.02(10)
C1 Ir1 P3 C33 25.16(15)
C2 Ir1 P3 C33 24.67(12)
P2 Ir1 P3 C33 -145.64(10)
P1 Ir1 P3 C33 118.22(10)
Si1 Ir1 P3 C33 -55.36(10)
C1 Ir1 P3 C32 -90.58(16)
C2 Ir1 P3 C32 -91.06(13)
P2 Ir1 P3 C32 98.63(12)
P1 Ir1 P3 C32 2.48(12)
Si1 Ir1 P3 C32 -171.10(12)
C1 Ir1 Si1 C4 -52.68(10)
C2 Ir1 Si1 C4 -12.67(10)
P2 Ir1 Si1 C4 -164.66(8)
P3 Ir1 Si1 C4 89.78(8)
P1 Ir1 Si1 C4 -57.66(12)
C1 Ir1 Si1 C5 62.43(11)
C2 Ir1 Si1 C5 102.45(11)
P2 Ir1 Si1 C5 -49.54(9)
P3 Ir1 Si1 C5 -155.10(9)
P1 Ir1 Si1 C5 57.46(13)
C1 Ir1 Si1 C6 -170.68(12)
C2 Ir1 Si1 C6 -130.66(12)
P2 Ir1 Si1 C6 77.34(11)
P3 Ir1 Si1 C6 -28.22(11)
P1 Ir1 Si1 C6 -175.66(12)
P2 Ir1 C1 C2 169.70(12)
P3 Ir1 C1 C2 -0.74(19)
P1 Ir1 C1 C2 -98.53(13)
Si1 Ir1 C1 C2 82.49(13)
Ir1 C1 C2 C3 -111.48(19)
P2 Ir1 C2 C1 -19.6(2)
P3 Ir1 C2 C1 179.54(12)
P1 Ir1 C2 C1 80.22(13)
Si1 Ir1 C2 C1 -91.44(13)
C1 Ir1 C2 C3 110.4(2)
P2 Ir1 C2 C3 90.8(2)
P3 Ir1 C2 C3 -70.07(18)
P1 Ir1 C2 C3 -169.39(18)
Si1 Ir1 C2 C3 18.96(17)
C1 C2 C3 C4 58.5(3)
Ir1 C2 C3 C4 -21.1(3)
C2 C3 C4 Si1 7.3(3)
C5 Si1 C4 C3 -115.8(2)
C6 Si1 C4 C3 138.4(2)
Ir1 Si1 C4 C3 7.2(2)
